data_4067956
loop_
_publ_author_name
'Yonke, Brendan L.'
'Keane, Andrew J.'
'Zavalij, Peter Y.'
'Sita, Lawrence R.'

_publ_section_title
;
 Mononuclear Tantalum(IV, d1) Imido Complexes Supported by the
 Monocyclopentadienyl, Amidinate and Guanidinate Ligand Sets As Models to
 Explore Dinitrogen Fixation by &#x201C;End-On-Bridged&#x201D; Dinuclear
 {[Ta(IV, d1)]}2(\m-\h1:\h1-N2) Complexes
;
_journal_issue 1
_journal_name_full Organometallics
_journal_page_first 345
_journal_paper_doi 10.1021/om200961r
_journal_volume 31
_journal_year 2012
_chemical_formula_moiety 'C23.88 H46.64 I0.12 N4 Ta'
_chemical_formula_sum 'C23.88 H46.64 I0.12 N4 Ta'
_chemical_formula_weight 559.596
_space_group_IT_number 14
_symmetry_cell_setting monoclinic
_symmetry_space_group_name_Hall '-P 2yn'
_symmetry_space_group_name_H-M 'P 1 21/n 1'
_atom_sites_solution_hydrogens geom
_atom_sites_solution_primary direct
_atom_sites_solution_secondary difmap
_audit_creation_method 'SHELXL-97 & ZCIF'
_cell_angle_alpha 90.00
_cell_angle_beta 96.2652(8)
_cell_angle_gamma 90.00
_cell_formula_units_Z 4
_cell_length_a 8.8694(5)
_cell_length_b 16.3518(9)
_cell_length_c 18.3329(10)
_cell_measurement_reflns_used 27213
_cell_measurement_temperature 150(2)
_cell_measurement_theta_max 31.0
_cell_measurement_theta_min 2.2
_cell_volume 2643.0(3)
_computing_cell_refinement Apex2
_computing_data_collection 'Apex2 (Bruker, 2005)'
_computing_data_reduction Apex2
_computing_molecular_graphics 'XSHEL (Bruker, 2004)'
_computing_publication_material SHELXL-97
_computing_structure_refinement 'SHELXL-97 (Sheldrick, 2008)'
_computing_structure_solution 'SHELXS-97 (Sheldrick, 2008)'
_diffrn_ambient_temperature 150(2)
_diffrn_detector 'CCD area detector'
_diffrn_detector_area_resol_mean 11.198
_diffrn_detector_type 'Bruker Smart Apex II'
_diffrn_measured_fraction_theta_full 1.000
_diffrn_measured_fraction_theta_max 1.000
_diffrn_measurement_details 610,610,610,1200
_diffrn_measurement_device_type 'three-circle diffractometer'
_diffrn_measurement_method '\f and \w scans'
_diffrn_measurement_specimen_support 'MiTeGen loop'
_diffrn_orient_matrix_type standard
_diffrn_orient_matrix_UB_11 0.0330313
_diffrn_orient_matrix_UB_12 -0.0043087
_diffrn_orient_matrix_UB_13 -0.0502982
_diffrn_orient_matrix_UB_21 0.0974527
_diffrn_orient_matrix_UB_22 -0.0256644
_diffrn_orient_matrix_UB_23 0.0211430
_diffrn_orient_matrix_UB_31 -0.0477283
_diffrn_orient_matrix_UB_32 -0.0553428
_diffrn_orient_matrix_UB_33 -0.0058732
_diffrn_radiation_monochromator graphite
_diffrn_radiation_source 'fine-focus sealed tube'
_diffrn_radiation_type MoK\a
_diffrn_radiation_wavelength 0.71073
_diffrn_reflns_av_R_equivalents 0.0183
_diffrn_reflns_av_sigmaI/netI 0.0113
_diffrn_reflns_limit_h_max 11
_diffrn_reflns_limit_h_min -11
_diffrn_reflns_limit_k_max 21
_diffrn_reflns_limit_k_min -21
_diffrn_reflns_limit_l_max 23
_diffrn_reflns_limit_l_min -23
_diffrn_reflns_number 36595
_diffrn_reflns_theta_full 27.50
_diffrn_reflns_theta_max 27.50
_diffrn_reflns_theta_min 2.24
_diffrn_source_current 30.00
_diffrn_source_voltage 50.00
_exptl_absorpt_coefficient_mu 4.315
_exptl_absorpt_correction_T_max 0.501
_exptl_absorpt_correction_T_min 0.301
_exptl_absorpt_correction_type multi-scan
_exptl_absorpt_process_details 'SADABS (Sheldrick, 2008)'
_exptl_crystal_colour colourless
_exptl_crystal_density_diffrn 1.473
_exptl_crystal_density_method 'not measured'
_exptl_crystal_description prism
_exptl_crystal_F_000 1189
_exptl_crystal_id
;
;
_exptl_crystal_size_max 0.33
_exptl_crystal_size_mid 0.25
_exptl_crystal_size_min 0.16
_refine_diff_density_max 1.688
_refine_diff_density_min -0.818
_refine_diff_density_rms 0.070
_refine_ls_extinction_method none
_refine_ls_goodness_of_fit_ref 1.000
_refine_ls_hydrogen_treatment refU
_refine_ls_matrix_type full
_refine_ls_number_parameters 303
_refine_ls_number_reflns 6067
_refine_ls_number_restraints 0
_refine_ls_restrained_S_all 1.000
_refine_ls_R_factor_all 0.0222
_refine_ls_R_factor_gt 0.0204
_refine_ls_shift/su_max 0.001
_refine_ls_shift/su_mean 0.000
_refine_ls_structure_factor_coef Fsqd
_refine_ls_weighting_details 'w=1/[\s^2^(Fo^2^)+(0.01P)^2^+5.805P], P=(max(Fo^2^,0)+2Fc^2^)/3'
_refine_ls_weighting_scheme calc
_refine_ls_wR_factor_gt 0.0436
_refine_ls_wR_factor_ref 0.0442
_reflns_number_gt 5710
_reflns_number_total 6067
_reflns_threshold_expression >2sigma(I)
_cod_data_source_file om200961r_si_002.cif
_cod_data_source_block cmpd10
_cod_original_sg_symbol_H-M P21/n
_cod_database_code 4067956

loop_
_symmetry_equiv_pos_as_xyz
'x, y, z'
'-x+1/2, y+1/2, -z+1/2'
'-x, -y, -z'
'x-1/2, -y-1/2, z-1/2'

loop_
_atom_site_label
_atom_site_type_symbol
_atom_site_fract_x
_atom_site_fract_y
_atom_site_fract_z
_atom_site_U_iso_or_equiv
_atom_site_adp_type
_atom_site_occupancy
_atom_site_symmetry_multiplicity
_atom_site_calc_flag
_atom_site_refinement_flags
_atom_site_disorder_assembly
_atom_site_disorder_group
Ta1 Ta 0.871350(11) 0.821343(6) 0.167682(5) 0.02602(3) Uani 1 1 d . . .
C1 C 0.6268(6) 0.7777(5) 0.1542(5) 0.0387(15) Uani 0.8797(12) 1 d P A 1
H1A H 0.6192 0.7262 0.1809 0.042(6) Uiso 0.8797(12) 1 calc PR A 1
H1B H 0.5936 0.7690 0.1021 0.042(6) Uiso 0.8797(12) 1 calc PR A 1
H1C H 0.5622 0.8190 0.1739 0.042(6) Uiso 0.8797(12) 1 calc PR A 1
I1 I 0.5769(3) 0.7714(3) 0.1503(3) 0.0454(9) Uani 0.1203(12) 1 d P A 2
N2 N 0.8631(2) 0.82067(14) 0.26496(12) 0.0316(5) Uani 1 1 d . A .
C2 C 0.8233(4) 0.8212(2) 0.33989(16) 0.0422(7) Uani 1 1 d . . .
C3 C 0.7761(6) 0.7352(2) 0.3601(2) 0.0714(12) Uani 1 1 d . A .
H3A H 0.6867 0.7185 0.3273 0.069(7) Uiso 1 1 calc R . .
H3B H 0.7516 0.7348 0.4110 0.069(7) Uiso 1 1 calc R . .
H3C H 0.8595 0.6971 0.3551 0.069(7) Uiso 1 1 calc R . .
C4 C 0.6911(4) 0.8806(3) 0.3437(2) 0.0599(10) Uani 1 1 d . A .
H4A H 0.7235 0.9360 0.3325 0.077(8) Uiso 1 1 calc R . .
H4B H 0.6589 0.8795 0.3932 0.077(8) Uiso 1 1 calc R . .
H4C H 0.6062 0.8642 0.3080 0.077(8) Uiso 1 1 calc R . .
C5 C 0.9568(4) 0.8496(3) 0.39357(18) 0.0634(10) Uani 1 1 d . A .
H5A H 1.0433 0.8129 0.3905 0.069(7) Uiso 1 1 calc R . .
H5B H 0.9276 0.8488 0.4436 0.069(7) Uiso 1 1 calc R . .
H5C H 0.9852 0.9054 0.3810 0.069(7) Uiso 1 1 calc R . .
N11 N 0.8966(3) 0.70352(13) 0.11175(12) 0.0314(5) Uani 1 1 d . A .
N12 N 1.0973(2) 0.76240(14) 0.17040(11) 0.0308(5) Uani 1 1 d . A .
N13 N 1.1304(3) 0.62807(15) 0.12135(14) 0.0407(6) Uani 1 1 d . A .
C11 C 1.0439(3) 0.69610(16) 0.13345(14) 0.0303(5) Uani 1 1 d . . .
C12 C 1.2852(4) 0.6351(2) 0.1043(2) 0.0547(9) Uani 1 1 d . . .
H12A H 1.3047 0.6915 0.0899 0.062(6) Uiso 1 1 calc R A .
H12B H 1.3011 0.5980 0.0639 0.062(6) Uiso 1 1 calc R . .
H12C H 1.3546 0.6205 0.1477 0.062(6) Uiso 1 1 calc R . .
C13 C 1.0795(4) 0.54657(19) 0.1387(2) 0.0563(9) Uani 1 1 d . . .
H13A H 0.9829 0.5504 0.1599 0.065(7) Uiso 1 1 calc R A .
H13B H 1.1555 0.5207 0.1742 0.065(7) Uiso 1 1 calc R . .
H13C H 1.0657 0.5136 0.0938 0.065(7) Uiso 1 1 calc R . .
C14 C 0.8086(4) 0.66300(18) 0.04883(16) 0.0422(7) Uani 1 1 d . . .
H14 H 0.7358 0.7053 0.0270 0.051 Uiso 1 1 calc R A .
C15 C 0.7103(4) 0.5931(2) 0.0715(2) 0.0541(9) Uani 1 1 d . A .
H15A H 0.7742 0.5453 0.0848 0.083(8) Uiso 1 1 calc R . .
H15B H 0.6344 0.5790 0.0306 0.083(8) Uiso 1 1 calc R . .
H15C H 0.6591 0.6100 0.1138 0.083(8) Uiso 1 1 calc R . .
C16 C 0.8999(5) 0.6379(2) -0.01272(18) 0.0574(9) Uani 1 1 d . A .
H16A H 0.9614 0.6842 -0.0260 0.077(8) Uiso 1 1 calc R . .
H16B H 0.8308 0.6211 -0.0555 0.077(8) Uiso 1 1 calc R . .
H16C H 0.9664 0.5920 0.0036 0.077(8) Uiso 1 1 calc R . .
C17 C 1.2224(3) 0.7531(2) 0.23042(15) 0.0426(7) Uani 1 1 d . . .
H17 H 1.3147 0.7342 0.2083 0.042(8) Uiso 1 1 calc R A .
C18 C 1.2582(4) 0.8357(2) 0.26702(18) 0.0524(9) Uani 1 1 d . A .
H18A H 1.2987 0.8728 0.2320 0.062(6) Uiso 1 1 calc R . .
H18B H 1.3335 0.8283 0.3098 0.062(6) Uiso 1 1 calc R . .
H18C H 1.1653 0.8590 0.2828 0.062(6) Uiso 1 1 calc R . .
C19 C 1.1851(4) 0.6895(2) 0.28651(18) 0.0583(10) Uani 1 1 d . A .
H19A H 1.0913 0.7051 0.3067 0.069(7) Uiso 1 1 calc R . .
H19B H 1.2683 0.6866 0.3263 0.069(7) Uiso 1 1 calc R . .
H19C H 1.1717 0.6360 0.2627 0.069(7) Uiso 1 1 calc R . .
C20 C 0.7657(3) 0.95463(16) 0.13136(16) 0.0370(6) Uani 1 1 d . A .
C21 C 0.9210(3) 0.96803(17) 0.15709(16) 0.0374(6) Uani 1 1 d . A .
C22 C 1.0088(3) 0.93159(17) 0.10574(17) 0.0395(6) Uani 1 1 d . A .
C23 C 0.9087(4) 0.89699(18) 0.04827(16) 0.0401(6) Uani 1 1 d . A .
C24 C 0.7593(3) 0.91179(17) 0.06333(16) 0.0397(6) Uani 1 1 d . A .
C25 C 0.6323(4) 0.9917(2) 0.1636(2) 0.0545(9) Uani 1 1 d . . .
H25A H 0.6016 1.0422 0.1373 0.087(8) Uiso 1 1 calc R A .
H25B H 0.6609 1.0041 0.2156 0.087(8) Uiso 1 1 calc R . .
H25C H 0.5475 0.9530 0.1590 0.087(8) Uiso 1 1 calc R . .
C26 C 0.9784(4) 1.01927(19) 0.2223(2) 0.0533(8) Uani 1 1 d . . .
H26A H 1.0794 1.0002 0.2421 0.076(7) Uiso 1 1 calc R A .
H26B H 0.9089 1.0145 0.2601 0.076(7) Uiso 1 1 calc R . .
H26C H 0.9844 1.0766 0.2073 0.076(7) Uiso 1 1 calc R . .
C27 C 1.1774(4) 0.9385(2) 0.1030(2) 0.0612(10) Uani 1 1 d . . .
H27A H 1.2226 0.9691 0.1459 0.076(7) Uiso 1 1 calc R A .
H27B H 1.1971 0.9674 0.0582 0.076(7) Uiso 1 1 calc R . .
H27C H 1.2220 0.8837 0.1032 0.076(7) Uiso 1 1 calc R . .
C28 C 0.9599(5) 0.8578(2) -0.01863(19) 0.0649(11) Uani 1 1 d . . .
H28A H 0.8764 0.8257 -0.0437 0.086(8) Uiso 1 1 calc R A .
H28B H 1.0463 0.8218 -0.0042 0.086(8) Uiso 1 1 calc R . .
H28C H 0.9903 0.9002 -0.0518 0.086(8) Uiso 1 1 calc R . .
C29 C 0.6177(4) 0.8943(2) 0.0126(2) 0.0598(10) Uani 1 1 d . . .
H29A H 0.5313 0.8889 0.0413 0.082(8) Uiso 1 1 calc R A .
H29B H 0.6308 0.8433 -0.0141 0.082(8) Uiso 1 1 calc R . .
H29C H 0.5989 0.9394 -0.0225 0.082(8) Uiso 1 1 calc R . .

loop_
_atom_site_aniso_label
_atom_site_aniso_U_11
_atom_site_aniso_U_22
_atom_site_aniso_U_33
_atom_site_aniso_U_23
_atom_site_aniso_U_13
_atom_site_aniso_U_12
Ta1 0.02574(5) 0.02419(5) 0.02803(5) -0.00088(4) 0.00251(4) 0.00062(4)
C1 0.037(4) 0.036(3) 0.042(2) -0.0021(18) 0.000(3) 0.005(3)
I1 0.0324(18) 0.0460(12) 0.0583(16) -0.0067(9) 0.0066(15) -0.0054(14)
N2 0.0316(11) 0.0325(11) 0.0312(11) -0.0038(9) 0.0068(9) -0.0007(9)
C2 0.0442(16) 0.0486(17) 0.0361(15) -0.0048(13) 0.0154(12) -0.0021(14)
C3 0.105(3) 0.062(2) 0.054(2) 0.0040(18) 0.038(2) -0.014(2)
C4 0.054(2) 0.074(3) 0.055(2) -0.0176(18) 0.0225(17) 0.0038(19)
C5 0.060(2) 0.099(3) 0.0319(16) -0.0135(18) 0.0092(15) -0.002(2)
N11 0.0352(12) 0.0298(11) 0.0287(11) -0.0022(9) 0.0015(9) 0.0030(9)
N12 0.0303(11) 0.0356(12) 0.0266(10) -0.0008(9) 0.0029(8) 0.0047(9)
N13 0.0458(14) 0.0344(12) 0.0427(13) -0.0021(10) 0.0084(11) 0.0120(11)
C11 0.0380(14) 0.0290(13) 0.0246(12) 0.0032(9) 0.0071(10) 0.0063(10)
C12 0.053(2) 0.060(2) 0.053(2) -0.0038(16) 0.0166(16) 0.0226(17)
C13 0.068(2) 0.0335(16) 0.066(2) 0.0021(15) -0.0010(18) 0.0141(15)
C14 0.0523(18) 0.0365(15) 0.0358(15) -0.0063(12) -0.0038(13) 0.0002(13)
C15 0.061(2) 0.0391(17) 0.059(2) -0.0020(15) -0.0116(17) -0.0067(15)
C16 0.080(3) 0.053(2) 0.0373(17) -0.0103(15) -0.0003(16) 0.0131(18)
C17 0.0305(14) 0.064(2) 0.0329(14) -0.0074(14) -0.0004(11) 0.0142(13)
C18 0.0369(16) 0.078(2) 0.0410(17) -0.0167(16) -0.0005(13) -0.0068(16)
C19 0.072(2) 0.067(2) 0.0338(16) 0.0044(15) -0.0051(15) 0.0281(19)
C20 0.0379(14) 0.0260(13) 0.0469(16) 0.0031(11) 0.0030(12) 0.0039(11)
C21 0.0387(14) 0.0265(13) 0.0469(16) 0.0015(12) 0.0039(12) -0.0027(11)
C22 0.0370(15) 0.0313(14) 0.0514(17) 0.0105(12) 0.0099(13) -0.0019(11)
C23 0.0537(17) 0.0326(14) 0.0349(14) 0.0101(11) 0.0087(13) 0.0049(13)
C24 0.0446(16) 0.0300(14) 0.0419(15) 0.0085(12) -0.0064(12) 0.0035(12)
C25 0.0465(18) 0.0395(17) 0.079(2) 0.0015(16) 0.0137(17) 0.0150(14)
C26 0.062(2) 0.0342(16) 0.061(2) -0.0086(15) -0.0025(17) -0.0089(15)
C27 0.0413(18) 0.060(2) 0.086(3) 0.022(2) 0.0204(18) -0.0018(16)
C28 0.103(3) 0.051(2) 0.0443(19) 0.0110(16) 0.026(2) 0.016(2)
C29 0.064(2) 0.051(2) 0.058(2) 0.0129(17) -0.0235(18) 0.0004(17)

loop_
_atom_type_symbol
_atom_type_description
_atom_type_scat_dispersion_real
_atom_type_scat_dispersion_imag
_atom_type_scat_source
C C 0.0033 0.0016 'International Tables Vol C Tables 4.2.6.8 and 6.1.1.4'
H H 0.0000 0.0000 'International Tables Vol C Tables 4.2.6.8 and 6.1.1.4'
N N 0.0061 0.0033 'International Tables Vol C Tables 4.2.6.8 and 6.1.1.4'
Ta Ta -0.7052 6.5227 'International Tables Vol C Tables 4.2.6.8 and 6.1.1.4'
I I -0.4742 1.8119 'International Tables Vol C Tables 4.2.6.8 and 6.1.1.4'

loop_
_geom_angle_atom_site_label_1
_geom_angle_atom_site_label_2
_geom_angle_atom_site_label_3
_geom_angle
N2 Ta1 N11 118.32(9)
N2 Ta1 N12 96.31(9)
N11 Ta1 N12 59.58(8)
N2 Ta1 C1 87.9(2)
N11 Ta1 C1 79.6(2)
N12 Ta1 C1 135.7(2)
N2 Ta1 C20 102.77(10)
N11 Ta1 C20 135.24(9)
N12 Ta1 C20 135.57(9)
C1 Ta1 C20 85.3(2)
N2 Ta1 C21 96.44(10)
N11 Ta1 C21 142.19(9)
N12 Ta1 C21 104.90(9)
C1 Ta1 C21 118.5(2)
C20 Ta1 C21 33.88(9)
N2 Ta1 C22 121.87(10)
N11 Ta1 C22 109.71(9)
N12 Ta1 C22 80.83(9)
C1 Ta1 C22 132.9(2)
C20 Ta1 C22 54.99(10)
C21 Ta1 C22 33.12(10)
N2 Ta1 C24 134.38(10)
N11 Ta1 C24 102.14(9)
N12 Ta1 C24 123.31(9)
C1 Ta1 C24 79.1(2)
C20 Ta1 C24 33.28(10)
C21 Ta1 C24 55.10(10)
C22 Ta1 C24 53.86(10)
N2 Ta1 C23 150.96(10)
N11 Ta1 C23 89.73(9)
N12 Ta1 C23 91.61(9)
C1 Ta1 C23 105.6(2)
C20 Ta1 C23 54.38(10)
C21 Ta1 C23 54.53(10)
C22 Ta1 C23 32.40(10)
C24 Ta1 C23 31.94(10)
N2 Ta1 I1 88.35(13)
N11 Ta1 I1 80.14(12)
N12 Ta1 I1 136.47(12)
C1 Ta1 I1 1.0(3)
C20 Ta1 I1 84.31(13)
C21 Ta1 I1 117.58(13)
C22 Ta1 I1 131.94(13)
C24 Ta1 I1 78.15(13)
C23 Ta1 I1 104.87(13)
Ta1 C1 H1A 109.5
Ta1 C1 H1B 109.5
Ta1 C1 H1C 109.5
C2 N2 Ta1 168.4(2)
N2 C2 C3 109.0(3)
N2 C2 C5 111.1(2)
C3 C2 C5 109.8(3)
N2 C2 C4 108.2(3)
C3 C2 C4 110.0(3)
C5 C2 C4 108.7(3)
C2 C3 H3A 109.5
C2 C3 H3B 109.5
H3A C3 H3B 109.5
C2 C3 H3C 109.5
H3A C3 H3C 109.5
H3B C3 H3C 109.5
C2 C4 H4A 109.5
C2 C4 H4B 109.5
H4A C4 H4B 109.5
C2 C4 H4C 109.5
H4A C4 H4C 109.5
H4B C4 H4C 109.5
C2 C5 H5A 109.5
C2 C5 H5B 109.5
H5A C5 H5B 109.5
C2 C5 H5C 109.5
H5A C5 H5C 109.5
H5B C5 H5C 109.5
C11 N11 C14 127.7(2)
C11 N11 Ta1 95.00(16)
C14 N11 Ta1 133.07(18)
C11 N12 C17 119.2(2)
C11 N12 Ta1 94.11(16)
C17 N12 Ta1 131.48(17)
C11 N13 C12 121.9(3)
C11 N13 C13 120.7(3)
C12 N13 C13 116.4(3)
N11 C11 N12 111.1(2)
N11 C11 N13 124.8(3)
N12 C11 N13 124.1(2)
N13 C12 H12A 109.5
N13 C12 H12B 109.5
H12A C12 H12B 109.5
N13 C12 H12C 109.5
H12A C12 H12C 109.5
H12B C12 H12C 109.5
N13 C13 H13A 109.5
N13 C13 H13B 109.5
H13A C13 H13B 109.5
N13 C13 H13C 109.5
H13A C13 H13C 109.5
H13B C13 H13C 109.5
N11 C14 C16 115.1(3)
N11 C14 C15 113.1(3)
C16 C14 C15 111.6(3)
N11 C14 H14 105.3
C16 C14 H14 105.3
C15 C14 H14 105.3
C14 C15 H15A 109.5
C14 C15 H15B 109.5
H15A C15 H15B 109.5
C14 C15 H15C 109.5
H15A C15 H15C 109.5
H15B C15 H15C 109.5
C14 C16 H16A 109.5
C14 C16 H16B 109.5
H16A C16 H16B 109.5
C14 C16 H16C 109.5
H16A C16 H16C 109.5
H16B C16 H16C 109.5
N12 C17 C19 111.8(3)
N12 C17 C18 109.7(2)
C19 C17 C18 110.9(3)
N12 C17 H17 108.1
C19 C17 H17 108.1
C18 C17 H17 108.1
C17 C18 H18A 109.5
C17 C18 H18B 109.5
H18A C18 H18B 109.5
C17 C18 H18C 109.5
H18A C18 H18C 109.5
H18B C18 H18C 109.5
C17 C19 H19A 109.5
C17 C19 H19B 109.5
H19A C19 H19B 109.5
C17 C19 H19C 109.5
H19A C19 H19C 109.5
H19B C19 H19C 109.5
C21 C20 C24 108.1(3)
C21 C20 C25 125.5(3)
C24 C20 C25 125.7(3)
C21 C20 Ta1 73.60(15)
C24 C20 Ta1 77.11(16)
C25 C20 Ta1 123.2(2)
C22 C21 C20 107.3(3)
C22 C21 C26 126.9(3)
C20 C21 C26 125.5(3)
C22 C21 Ta1 75.96(16)
C20 C21 Ta1 72.52(15)
C26 C21 Ta1 122.1(2)
C21 C22 C23 108.5(3)
C21 C22 C27 127.6(3)
C23 C22 C27 123.3(3)
C21 C22 Ta1 70.92(16)
C23 C22 Ta1 75.81(16)
C27 C22 Ta1 126.9(2)
C24 C23 C22 108.2(3)
C24 C23 C28 127.7(3)
C22 C23 C28 123.9(3)
C24 C23 Ta1 72.71(16)
C22 C23 Ta1 71.78(16)
C28 C23 Ta1 124.8(2)
C23 C24 C20 108.0(3)
C23 C24 C29 126.0(3)
C20 C24 C29 125.7(3)
C23 C24 Ta1 75.35(16)
C20 C24 Ta1 69.61(15)
C29 C24 Ta1 126.0(2)
C20 C25 H25A 109.5
C20 C25 H25B 109.5
H25A C25 H25B 109.5
C20 C25 H25C 109.5
H25A C25 H25C 109.5
H25B C25 H25C 109.5
C21 C26 H26A 109.5
C21 C26 H26B 109.5
H26A C26 H26B 109.5
C21 C26 H26C 109.5
H26A C26 H26C 109.5
H26B C26 H26C 109.5
C22 C27 H27A 109.5
C22 C27 H27B 109.5
H27A C27 H27B 109.5
C22 C27 H27C 109.5
H27A C27 H27C 109.5
H27B C27 H27C 109.5
C23 C28 H28A 109.5
C23 C28 H28B 109.5
H28A C28 H28B 109.5
C23 C28 H28C 109.5
H28A C28 H28C 109.5
H28B C28 H28C 109.5
C24 C29 H29A 109.5
C24 C29 H29B 109.5
H29A C29 H29B 109.5
C24 C29 H29C 109.5
H29A C29 H29C 109.5
H29B C29 H29C 109.5

loop_
_geom_bond_atom_site_label_1
_geom_bond_atom_site_label_2
_geom_bond_distance
Ta1 N2 1.793(2)
Ta1 N11 2.205(2)
Ta1 N12 2.219(2)
Ta1 C1 2.271(5)
Ta1 C20 2.436(3)
Ta1 C21 2.450(3)
Ta1 C22 2.515(3)
Ta1 C24 2.534(3)
Ta1 C23 2.567(3)
Ta1 I1 2.722(3)
C1 H1A 0.9800
C1 H1B 0.9800
C1 H1C 0.9800
N2 C2 1.455(3)
C2 C3 1.524(5)
C2 C5 1.527(5)
C2 C4 1.530(5)
C3 H3A 0.9800
C3 H3B 0.9800
C3 H3C 0.9800
C4 H4A 0.9800
C4 H4B 0.9800
C4 H4C 0.9800
C5 H5A 0.9800
C5 H5B 0.9800
C5 H5C 0.9800
N11 C11 1.328(3)
N11 C14 1.477(3)
N12 C11 1.338(3)
N12 C17 1.483(3)
N13 C11 1.383(3)
N13 C12 1.445(4)
N13 C13 1.454(4)
C12 H12A 0.9800
C12 H12B 0.9800
C12 H12C 0.9800
C13 H13A 0.9800
C13 H13B 0.9800
C13 H13C 0.9800
C14 C16 1.515(5)
C14 C15 1.523(4)
C14 H14 1.0000
C15 H15A 0.9800
C15 H15B 0.9800
C15 H15C 0.9800
C16 H16A 0.9800
C16 H16B 0.9800
C16 H16C 0.9800
C17 C19 1.524(5)
C17 C18 1.527(5)
C17 H17 1.0000
C18 H18A 0.9800
C18 H18B 0.9800
C18 H18C 0.9800
C19 H19A 0.9800
C19 H19B 0.9800
C19 H19C 0.9800
C20 C21 1.424(4)
C20 C24 1.426(4)
C20 C25 1.507(4)
C21 C22 1.417(4)
C21 C26 1.503(4)
C22 C23 1.419(4)
C22 C27 1.506(4)
C23 C24 1.404(4)
C23 C28 1.497(4)
C24 C29 1.506(4)
C25 H25A 0.9800
C25 H25B 0.9800
C25 H25C 0.9800
C26 H26A 0.9800
C26 H26B 0.9800
C26 H26C 0.9800
C27 H27A 0.9800
C27 H27B 0.9800
C27 H27C 0.9800
C28 H28A 0.9800
C28 H28B 0.9800
C28 H28C 0.9800
C29 H29A 0.9800
C29 H29B 0.9800
C29 H29C 0.9800

loop_
_geom_torsion_atom_site_label_1
_geom_torsion_atom_site_label_2
_geom_torsion_atom_site_label_3
_geom_torsion_atom_site_label_4
_geom_torsion
N11 Ta1 N2 C2 -98.6(10)
N12 Ta1 N2 C2 -157.4(10)
C1 Ta1 N2 C2 -21.6(10)
C20 Ta1 N2 C2 63.0(10)
C21 Ta1 N2 C2 96.8(10)
C22 Ta1 N2 C2 119.5(10)
C24 Ta1 N2 C2 50.9(11)
C23 Ta1 N2 C2 97.7(10)
I1 Ta1 N2 C2 -20.8(10)
Ta1 N2 C2 C3 81.1(11)
Ta1 N2 C2 C5 -157.8(9)
Ta1 N2 C2 C4 -38.5(11)
N2 Ta1 N11 C11 -77.22(18)
N12 Ta1 N11 C11 2.90(14)
C1 Ta1 N11 C11 -159.1(3)
C20 Ta1 N11 C11 128.62(16)
C21 Ta1 N11 C11 77.2(2)
C22 Ta1 N11 C11 68.89(17)
C24 Ta1 N11 C11 124.58(16)
C23 Ta1 N11 C11 94.92(16)
I1 Ta1 N11 C11 -159.93(19)
N2 Ta1 N11 C14 125.6(2)
N12 Ta1 N11 C14 -154.3(3)
C1 Ta1 N11 C14 43.7(3)
C20 Ta1 N11 C14 -28.6(3)
C21 Ta1 N11 C14 -80.0(3)
C22 Ta1 N11 C14 -88.3(3)
C24 Ta1 N11 C14 -32.6(3)
C23 Ta1 N11 C14 -62.3(3)
I1 Ta1 N11 C14 42.9(3)
N2 Ta1 N12 C11 116.37(16)
N11 Ta1 N12 C11 -2.88(14)
C1 Ta1 N12 C11 22.9(4)
C20 Ta1 N12 C11 -128.13(17)
C21 Ta1 N12 C11 -145.23(15)
C22 Ta1 N12 C11 -122.29(16)
C24 Ta1 N12 C11 -87.48(17)
C23 Ta1 N12 C11 -91.62(16)
I1 Ta1 N12 C11 22.1(2)
N2 Ta1 N12 C17 -19.3(3)
N11 Ta1 N12 C17 -138.6(3)
C1 Ta1 N12 C17 -112.8(4)
C20 Ta1 N12 C17 96.2(3)
C21 Ta1 N12 C17 79.1(3)
C22 Ta1 N12 C17 102.0(3)
C24 Ta1 N12 C17 136.8(2)
C23 Ta1 N12 C17 132.7(3)
I1 Ta1 N12 C17 -113.6(3)
C14 N11 C11 N12 154.6(3)
Ta1 N11 C11 N12 -4.4(2)
C14 N11 C11 N13 -27.0(4)
Ta1 N11 C11 N13 173.9(2)
C17 N12 C11 N11 147.6(2)
Ta1 N12 C11 N11 4.4(2)
C17 N12 C11 N13 -30.8(4)
Ta1 N12 C11 N13 -174.0(2)
C12 N13 C11 N11 142.4(3)
C13 N13 C11 N11 -49.3(4)
C12 N13 C11 N12 -39.4(4)
C13 N13 C11 N12 128.9(3)
C11 N11 C14 C16 -25.3(4)
Ta1 N11 C14 C16 125.4(3)
C11 N11 C14 C15 104.6(3)
Ta1 N11 C14 C15 -104.7(3)
C11 N12 C17 C19 -53.5(3)
Ta1 N12 C17 C19 73.6(3)
C11 N12 C17 C18 -177.0(2)
Ta1 N12 C17 C18 -49.9(3)
N2 Ta1 C20 C21 82.45(18)
N11 Ta1 C20 C21 -120.72(18)
N12 Ta1 C20 C21 -30.6(2)
C1 Ta1 C20 C21 169.2(3)
C22 Ta1 C20 C21 -37.69(17)
C24 Ta1 C20 C21 -113.5(3)
C23 Ta1 C20 C21 -77.67(19)
I1 Ta1 C20 C21 169.5(2)
N2 Ta1 C20 C24 -164.05(17)
N11 Ta1 C20 C24 -7.2(2)
N12 Ta1 C20 C24 82.9(2)
C1 Ta1 C20 C24 -77.3(3)
C21 Ta1 C20 C24 113.5(3)
C22 Ta1 C20 C24 75.81(19)
C23 Ta1 C20 C24 35.82(17)
I1 Ta1 C20 C24 -77.0(2)
N2 Ta1 C20 C25 -39.6(3)
N11 Ta1 C20 C25 117.2(3)
N12 Ta1 C20 C25 -152.7(2)
C1 Ta1 C20 C25 47.1(3)
C21 Ta1 C20 C25 -122.1(3)
C22 Ta1 C20 C25 -159.8(3)
C24 Ta1 C20 C25 124.4(3)
C23 Ta1 C20 C25 160.2(3)
I1 Ta1 C20 C25 47.4(3)
C24 C20 C21 C22 -1.5(3)
C25 C20 C21 C22 -171.9(3)
Ta1 C20 C21 C22 68.64(19)
C24 C20 C21 C26 172.6(3)
C25 C20 C21 C26 2.1(5)
Ta1 C20 C21 C26 -117.3(3)
C24 C20 C21 Ta1 -70.09(19)
C25 C20 C21 Ta1 119.5(3)
N2 Ta1 C21 C22 143.08(18)
N11 Ta1 C21 C22 -14.4(2)
N12 Ta1 C21 C22 44.77(18)
C1 Ta1 C21 C22 -125.8(3)
C20 Ta1 C21 C22 -113.6(3)
C24 Ta1 C21 C22 -75.71(19)
C23 Ta1 C21 C22 -36.37(17)
I1 Ta1 C21 C22 -125.4(2)
N2 Ta1 C21 C20 -103.36(18)
N11 Ta1 C21 C20 99.1(2)
N12 Ta1 C21 C20 158.33(16)
C1 Ta1 C21 C20 -12.2(3)
C22 Ta1 C21 C20 113.6(3)
C24 Ta1 C21 C20 37.85(17)
C23 Ta1 C21 C20 77.19(18)
I1 Ta1 C21 C20 -11.8(2)
N2 Ta1 C21 C26 18.1(3)
N11 Ta1 C21 C26 -139.5(2)
N12 Ta1 C21 C26 -80.2(3)
C1 Ta1 C21 C26 109.2(4)
C20 Ta1 C21 C26 121.4(3)
C22 Ta1 C21 C26 -125.0(3)
C24 Ta1 C21 C26 159.3(3)
C23 Ta1 C21 C26 -161.4(3)
I1 Ta1 C21 C26 109.6(3)
C20 C21 C22 C23 0.8(3)
C26 C21 C22 C23 -173.1(3)
Ta1 C21 C22 C23 67.1(2)
C20 C21 C22 C27 171.3(3)
C26 C21 C22 C27 -2.7(5)
Ta1 C21 C22 C27 -122.4(3)
C20 C21 C22 Ta1 -66.30(19)
C26 C21 C22 Ta1 119.8(3)
N2 Ta1 C22 C21 -44.7(2)
N11 Ta1 C22 C21 170.65(16)
N12 Ta1 C22 C21 -136.41(18)
C1 Ta1 C22 C21 76.6(4)
C20 Ta1 C22 C21 38.59(17)
C24 Ta1 C22 C21 79.80(19)
C23 Ta1 C22 C21 115.7(3)
I1 Ta1 C22 C21 76.2(2)
N2 Ta1 C22 C23 -160.33(17)
N11 Ta1 C22 C23 54.98(18)
N12 Ta1 C22 C23 107.91(18)
C1 Ta1 C22 C23 -39.1(4)
C20 Ta1 C22 C23 -77.08(18)
C21 Ta1 C22 C23 -115.7(3)
C24 Ta1 C22 C23 -35.88(17)
I1 Ta1 C22 C23 -39.5(2)
N2 Ta1 C22 C27 78.5(3)
N11 Ta1 C22 C27 -66.2(3)
N12 Ta1 C22 C27 -13.3(3)
C1 Ta1 C22 C27 -160.2(4)
C20 Ta1 C22 C27 161.7(3)
C21 Ta1 C22 C27 123.2(4)
C24 Ta1 C22 C27 -157.0(3)
C23 Ta1 C22 C27 -121.2(4)
I1 Ta1 C22 C27 -160.6(3)
C21 C22 C23 C24 0.1(3)
C27 C22 C23 C24 -170.8(3)
Ta1 C22 C23 C24 64.0(2)
C21 C22 C23 C28 175.9(3)
C27 C22 C23 C28 4.9(5)
Ta1 C22 C23 C28 -120.2(3)
C21 C22 C23 Ta1 -63.90(19)
C27 C22 C23 Ta1 125.1(3)
N2 Ta1 C23 C24 -80.5(3)
N11 Ta1 C23 C24 113.89(18)
N12 Ta1 C23 C24 173.45(18)
C1 Ta1 C23 C24 34.8(3)
C20 Ta1 C23 C24 -37.38(17)
C21 Ta1 C23 C24 -79.34(19)
C22 Ta1 C23 C24 -116.5(3)
I1 Ta1 C23 C24 34.2(2)
N2 Ta1 C23 C22 36.1(3)
N11 Ta1 C23 C22 -129.56(17)
N12 Ta1 C23 C22 -70.01(18)
C1 Ta1 C23 C22 151.3(3)
C20 Ta1 C23 C22 79.17(19)
C21 Ta1 C23 C22 37.20(17)
C24 Ta1 C23 C22 116.5(3)
I1 Ta1 C23 C22 150.72(19)
N2 Ta1 C23 C28 155.2(3)
N11 Ta1 C23 C28 -10.4(3)
N12 Ta1 C23 C28 49.1(3)
C1 Ta1 C23 C28 -89.5(4)
C20 Ta1 C23 C28 -161.7(3)
C21 Ta1 C23 C28 156.3(3)
C22 Ta1 C23 C28 119.1(4)
C24 Ta1 C23 C28 -124.3(4)
I1 Ta1 C23 C28 -90.1(3)
C22 C23 C24 C20 -1.1(3)
C28 C23 C24 C20 -176.6(3)
Ta1 C23 C24 C20 62.40(19)
C22 C23 C24 C29 172.5(3)
C28 C23 C24 C29 -3.1(5)
Ta1 C23 C24 C29 -124.1(3)
C22 C23 C24 Ta1 -63.45(19)
C28 C23 C24 Ta1 121.0(3)
C21 C20 C24 C23 1.6(3)
C25 C20 C24 C23 172.0(3)
Ta1 C20 C24 C23 -66.2(2)
C21 C20 C24 C29 -172.0(3)
C25 C20 C24 C29 -1.5(5)
Ta1 C20 C24 C29 120.3(3)
C21 C20 C24 Ta1 67.72(19)
C25 C20 C24 Ta1 -121.8(3)
N2 Ta1 C24 C23 137.95(18)
N11 Ta1 C24 C23 -69.26(18)
N12 Ta1 C24 C23 -7.8(2)
C1 Ta1 C24 C23 -146.0(3)
C20 Ta1 C24 C23 115.9(3)
C21 Ta1 C24 C23 77.38(19)
C22 Ta1 C24 C23 36.41(17)
I1 Ta1 C24 C23 -146.3(2)
N2 Ta1 C24 C20 22.0(2)
N11 Ta1 C24 C20 174.81(17)
N12 Ta1 C24 C20 -123.78(17)
C1 Ta1 C24 C20 98.1(3)
C21 Ta1 C24 C20 -38.55(17)
C22 Ta1 C24 C20 -79.52(19)
C23 Ta1 C24 C20 -115.9(3)
I1 Ta1 C24 C20 97.8(2)
N2 Ta1 C24 C29 -98.0(3)
N11 Ta1 C24 C29 54.8(3)
N12 Ta1 C24 C29 116.2(3)
C1 Ta1 C24 C29 -21.9(4)
C20 Ta1 C24 C29 -120.0(4)
C21 Ta1 C24 C29 -158.5(3)
C22 Ta1 C24 C29 160.5(3)
C23 Ta1 C24 C29 124.1(4)
I1 Ta1 C24 C29 -22.2(3)
